data_4060577
loop_
_publ_author_name
'Sasaki, Shigeru'
'Murakami, Fumiki'
'Yoshifuji, Masaaki'

_journal_issue 1
_journal_name_full Organometallics
_journal_page_first 140
_journal_page_last 147
_journal_paper_doi 10.1021/om050522t
_journal_volume 25
_journal_year 2006
_chemical_formula_moiety 'C30 H36 Br3 P'
_chemical_formula_sum 'C30 H36 Br3 P'
_chemical_formula_weight 667.30
_chemical_melting_point 535.4(3)
_space_group_IT_number 14
_symmetry_cell_setting monoclinic
_symmetry_space_group_name_Hall '-P 2ybc'
_symmetry_space_group_name_H-M 'P 1 21/c 1'
_cell_angle_alpha 90
_cell_angle_beta 100.06(1)
_cell_angle_gamma 90
_cell_formula_units_Z 4
_cell_length_a 9.812(2)
_cell_length_b 21.432(3)
_cell_length_c 13.712(2)
_cell_measurement_temperature 296.2
_cell_volume 2839.4(8)
_exptl_crystal_density_diffrn 1.561
_cod_depositor_comments
;
The following automatic conversions were performed:

'_chemical_melting_point' value '535.15-535.65' was changed to
'535.4(3)' - the average value was taken and precision was estimated.

Automatic conversion script
Id: cif_fix_values 1646 2011-03-28 12:23:43Z adriana 
;
_cod_original_sg_symbol_H-M 'P 21/c'
_cod_database_code 4060577

loop_
_symmetry_equiv_pos_as_xyz
x,y,z
-x,1/2+y,1/2-z
-x,-y,-z
x,1/2-y,1/2+z

loop_
_atom_site_label
_atom_site_type_symbol
_atom_site_fract_x
_atom_site_fract_y
_atom_site_fract_z
_atom_site_U_iso_or_equiv
_atom_site_adp_type
_atom_site_occupancy
_atom_site_calc_flag
_atom_site_refinement_flags
_atom_site_disorder_assembly
_atom_site_disorder_group
Br(1) Br -0.09206(5) 0.16436(3) 0.86876(4) 0.0641(2) Uani 1.00 d . . .
Br(2) Br 0.77068(9) 0.49931(3) 1.12685(6) 0.1020(3) Uani 1.00 d . . .
Br(3) Br 0.83681(7) -0.03742(3) 1.15861(5) 0.0749(2) Uani 1.00 d . . .
P(1) P 0.4996(1) 0.22349(6) 1.15245(8) 0.0378(3) Uani 1.00 d . . .
C(1) C 0.3390(4) 0.2095(2) 1.0614(3) 0.036(1) Uani 1.00 d . . .
C(2) C 0.2532(4) 0.1628(2) 1.0910(3) 0.036(1) Uani 1.00 d . . .
C(3) C 0.1245(5) 0.1497(2) 1.0361(3) 0.040(1) Uani 1.00 d . . .
C(4) C 0.0816(5) 0.1847(2) 0.9512(3) 0.044(1) Uani 1.00 d . . .
C(5) C 0.1599(5) 0.2320(2) 0.9189(3) 0.044(2) Uani 1.00 d . . .
C(6) C 0.2911(4) 0.2442(2) 0.9747(3) 0.039(1) Uani 1.00 d . . .
C(7) C 0.3028(5) 0.1230(2) 1.1821(3) 0.048(2) Uani 1.00 d . . .
C(8) C 0.0330(6) 0.1006(3) 1.0681(4) 0.061(2) Uani 1.00 d . . .
C(9) C 0.1093(5) 0.2698(3) 0.8275(4) 0.067(2) Uani 1.00 d . . .
C(10) C 0.3801(5) 0.2915(3) 0.9344(3) 0.054(2) Uani 1.00 d . . .
C(11) C 0.5825(5) 0.2986(2) 1.1323(3) 0.039(1) Uani 1.00 d . . .
C(12) C 0.5072(5) 0.3519(2) 1.1557(3) 0.046(2) Uani 1.00 d . . .
C(13) C 0.5628(6) 0.4115(3) 1.1514(4) 0.055(2) Uani 1.00 d . . .
C(14) C 0.6946(6) 0.4167(2) 1.1318(4) 0.054(2) Uani 1.00 d . . .
C(15) C 0.7762(5) 0.3668(2) 1.1139(3) 0.045(1) Uani 1.00 d . . .
C(16) C 0.7162(5) 0.3071(2) 1.1105(3) 0.041(1) Uani 1.00 d . . .
C(17) C 0.3647(6) 0.3444(3) 1.1820(4) 0.065(2) Uani 1.00 d . . .
C(18) C 0.4775(7) 0.4682(3) 1.1681(5) 0.089(3) Uani 1.00 d . . .
C(19) C 0.9249(6) 0.3756(3) 1.1000(4) 0.064(2) Uani 1.00 d . . .
C(20) C 0.8012(5) 0.2540(3) 1.0825(4) 0.054(2) Uani 1.00 d . . .
C(21) C 0.6111(4) 0.1553(2) 1.1412(3) 0.036(1) Uani 1.00 d . . .
C(22) C 0.6884(4) 0.1344(2) 1.2315(3) 0.038(1) Uani 1.00 d . . .
C(23) C 0.7580(5) 0.0775(2) 1.2370(3) 0.042(1) Uani 1.00 d . . .
C(24) C 0.7428(5) 0.0418(2) 1.1511(4) 0.045(2) Uani 1.00 d . . .
C(25) C 0.6707(5) 0.0609(2) 1.0603(3) 0.042(1) Uani 1.00 d . . .
C(26) C 0.6070(4) 0.1191(2) 1.0551(3) 0.039(1) Uani 1.00 d . . .
C(27) C 0.7010(5) 0.1739(3) 1.3238(3) 0.056(2) Uani 1.00 d . . .
C(28) C 0.8444(6) 0.0562(3) 1.3336(4) 0.064(2) Uani 1.00 d . . .
C(29) C 0.6628(6) 0.0210(3) 0.9688(4) 0.063(2) Uani 1.00 d . . .
C(30) C 0.5415(5) 0.1433(3) 0.9546(3) 0.055(2) Uani 1.00 d . . .
H(1) H 0.2416 0.1268 1.2284 0.0571 Uiso 1.00 calc . . .
H(2) H 0.3085 0.0803 1.1641 0.0571 Uiso 1.00 calc . . .
H(3) H 0.3938 0.1361 1.2144 0.0571 Uiso 1.00 calc . . .
H(4) H -0.0549 0.1196 1.0787 0.0759 Uiso 1.00 calc . . .
H(5) H 0.0075 0.0701 1.0167 0.0759 Uiso 1.00 calc . . .
H(6) H 0.0727 0.0809 1.1269 0.0759 Uiso 1.00 calc . . .
H(7) H 0.1774 0.2999 0.8177 0.0811 Uiso 1.00 calc . . .
H(8) H 0.0902 0.2436 0.7709 0.0811 Uiso 1.00 calc . . .
H(9) H 0.0262 0.2916 0.8347 0.0811 Uiso 1.00 calc . . .
H(10) H 0.4675 0.2960 0.9791 0.0665 Uiso 1.00 calc . . .
H(11) H 0.3996 0.2778 0.8721 0.0665 Uiso 1.00 calc . . .
H(12) H 0.3363 0.3309 0.9270 0.0665 Uiso 1.00 calc . . .
H(13) H 0.3610 0.3610 1.2448 0.0764 Uiso 1.00 calc . . .
H(14) H 0.2964 0.3649 1.1333 0.0764 Uiso 1.00 calc . . .
H(15) H 0.3405 0.3008 1.1811 0.0764 Uiso 1.00 calc . . .
H(16) H 0.5222 0.5060 1.1614 0.1086 Uiso 1.00 calc . . .
H(17) H 0.3898 0.4687 1.1183 0.1086 Uiso 1.00 calc . . .
H(18) H 0.4476 0.4665 1.2310 0.1086 Uiso 1.00 calc . . .
H(19) H 0.9643 0.3366 1.0887 0.0775 Uiso 1.00 calc . . .
H(20) H 0.9277 0.4025 1.0454 0.0775 Uiso 1.00 calc . . .
H(21) H 0.9775 0.3941 1.1583 0.0775 Uiso 1.00 calc . . .
H(22) H 0.7507 0.2154 1.0806 0.0658 Uiso 1.00 calc . . .
H(23) H 0.8217 0.2604 1.0163 0.0658 Uiso 1.00 calc . . .
H(24) H 0.8862 0.2496 1.1265 0.0658 Uiso 1.00 calc . . .
H(25) H 0.7941 0.1858 1.3469 0.0672 Uiso 1.00 calc . . .
H(26) H 0.6466 0.2117 1.3096 0.0672 Uiso 1.00 calc . . .
H(27) H 0.6664 0.1523 1.3751 0.0672 Uiso 1.00 calc . . .
H(28) H 0.7882 0.0525 1.3833 0.0803 Uiso 1.00 calc . . .
H(29) H 0.8866 0.0170 1.3256 0.0803 Uiso 1.00 calc . . .
H(30) H 0.9162 0.0861 1.3558 0.0803 Uiso 1.00 calc . . .
H(31) H 0.5675 0.0117 0.9410 0.0748 Uiso 1.00 calc . . .
H(32) H 0.7026 0.0419 0.9190 0.0748 Uiso 1.00 calc . . .
H(33) H 0.7098 -0.0177 0.9840 0.0748 Uiso 1.00 calc . . .
H(34) H 0.5017 0.1833 0.9599 0.0640 Uiso 1.00 calc . . .
H(35) H 0.6104 0.1471 0.9123 0.0640 Uiso 1.00 calc . . .
H(36) H 0.4715 0.1154 0.9228 0.0640 Uiso 1.00 calc . . .

loop_
_atom_site_aniso_label
_atom_site_aniso_U_11
_atom_site_aniso_U_22
_atom_site_aniso_U_33
_atom_site_aniso_U_12
_atom_site_aniso_U_13
_atom_site_aniso_U_23
Br(1) 0.0390(3) 0.0798(4) 0.0688(4) -0.0014(3) -0.0039(2) -0.0154(3)
Br(2) 0.1149(6) 0.0513(4) 0.1423(7) -0.0284(4) 0.0292(5) -0.0227(4)
Br(3) 0.0911(5) 0.0425(4) 0.0991(5) 0.0154(3) 0.0385(4) 0.0019(3)
P(1) 0.0362(7) 0.0422(8) 0.0345(7) 0.0011(6) 0.0046(5) -0.0035(6)
C(1) 0.032(3) 0.042(3) 0.036(3) 0.001(2) 0.008(2) -0.005(2)
C(2) 0.041(3) 0.037(3) 0.032(2) 0.004(2) 0.013(2) -0.005(2)
C(3) 0.040(3) 0.042(3) 0.040(3) -0.002(2) 0.016(2) -0.006(2)
C(4) 0.035(3) 0.050(3) 0.048(3) -0.004(3) 0.007(2) -0.014(3)
C(5) 0.043(3) 0.052(3) 0.037(3) 0.010(3) 0.007(2) 0.004(2)
C(6) 0.038(3) 0.045(3) 0.034(3) -0.001(2) 0.005(2) 0.004(2)
C(7) 0.058(3) 0.045(3) 0.042(3) -0.006(3) 0.011(2) 0.004(2)
C(8) 0.056(3) 0.066(4) 0.064(3) -0.018(3) 0.017(3) -0.001(3)
C(9) 0.050(3) 0.093(5) 0.053(3) -0.002(3) -0.008(3) 0.018(3)
C(10) 0.057(3) 0.061(4) 0.044(3) -0.005(3) 0.006(2) 0.014(3)
C(11) 0.037(3) 0.046(3) 0.030(2) 0.001(2) -0.002(2) -0.007(2)
C(12) 0.049(3) 0.044(3) 0.043(3) 0.006(3) 0.002(2) -0.013(2)
C(13) 0.062(4) 0.045(3) 0.056(3) 0.006(3) 0.002(3) -0.012(3)
C(14) 0.064(4) 0.040(3) 0.054(3) -0.010(3) 0.004(3) -0.012(3)
C(15) 0.046(3) 0.052(3) 0.032(3) -0.009(3) -0.006(2) -0.006(2)
C(16) 0.039(3) 0.048(3) 0.034(3) 0.001(2) 0.000(2) 0.000(2)
C(17) 0.058(4) 0.057(4) 0.081(4) 0.012(3) 0.017(3) -0.021(3)
C(18) 0.098(5) 0.048(4) 0.126(6) 0.006(4) 0.032(4) -0.013(4)
C(19) 0.058(4) 0.064(4) 0.069(4) -0.022(3) 0.008(3) -0.007(3)
C(20) 0.044(3) 0.055(3) 0.067(4) -0.005(3) 0.021(3) -0.002(3)
C(21) 0.032(2) 0.036(3) 0.039(3) -0.001(2) 0.006(2) -0.006(2)
C(22) 0.030(2) 0.045(3) 0.038(3) -0.005(2) 0.005(2) -0.006(2)
C(23) 0.038(3) 0.040(3) 0.049(3) -0.002(2) 0.010(2) -0.001(2)
C(24) 0.039(3) 0.036(3) 0.067(4) -0.001(2) 0.024(3) -0.001(3)
C(25) 0.039(3) 0.044(3) 0.046(3) -0.012(2) 0.013(2) -0.014(2)
C(26) 0.033(3) 0.049(3) 0.038(3) -0.004(2) 0.011(2) -0.010(2)
C(27) 0.061(3) 0.057(4) 0.044(3) 0.011(3) -0.008(2) -0.012(3)
C(28) 0.058(4) 0.066(4) 0.065(4) 0.015(3) -0.003(3) 0.006(3)
C(29) 0.067(4) 0.063(4) 0.063(4) -0.005(3) 0.019(3) -0.027(3)
C(30) 0.043(3) 0.083(4) 0.038(3) 0.005(3) 0.006(2) -0.009(3)

loop_
_geom_bond_atom_site_label_1
_geom_bond_atom_site_label_2
_geom_bond_distance
_geom_bond_site_symmetry_1
_geom_bond_site_symmetry_2
_geom_bond_publ_flag
Br(1) C(4) 1.923(4) . . yes
Br(2) C(14) 1.926(5) . . yes
Br(3) C(24) 1.926(5) . . yes
P(1) C(1) 1.856(4) . . yes
P(1) C(11) 1.846(5) . . yes
P(1) C(21) 1.848(4) . . yes
C(1) C(2) 1.413(6) . . yes
C(1) C(6) 1.412(6) . . yes
C(2) C(3) 1.382(6) . . yes
C(2) C(7) 1.520(6) . . yes
C(3) C(4) 1.388(7) . . yes
C(3) C(8) 1.497(7) . . yes
C(4) C(5) 1.390(7) . . yes
C(5) C(6) 1.402(6) . . yes
C(5) C(9) 1.502(7) . . yes
C(6) C(10) 1.504(7) . . yes
C(7) H(1) 0.951 . . no
C(7) H(2) 0.952 . . no
C(7) H(3) 0.967 . . no
C(8) H(4) 0.987 . . no
C(8) H(5) 0.963 . . no
C(8) H(6) 0.933 . . no
C(9) H(7) 0.956 . . no
C(9) H(8) 0.949 . . no
C(9) H(9) 0.960 . . no
C(10) H(10) 0.968 . . no
C(10) H(11) 0.953 . . no
C(10) H(12) 0.945 . . no
C(11) C(12) 1.426(6) . . yes
C(11) C(16) 1.407(6) . . yes
C(12) C(13) 1.394(7) . . yes
C(12) C(17) 1.512(7) . . yes
C(13) C(14) 1.371(7) . . yes
C(13) C(18) 1.515(8) . . yes
C(14) C(15) 1.383(7) . . yes
C(15) C(16) 1.407(7) . . yes
C(15) C(19) 1.516(7) . . yes
C(16) C(20) 1.498(7) . . yes
C(17) H(13) 0.938 . . no
C(17) H(14) 0.965 . . no
C(17) H(15) 0.965 . . no
C(18) H(16) 0.934 . . no
C(18) H(17) 1.001 . . no
C(18) H(18) 0.959 . . no
C(19) H(19) 0.946 . . no
C(19) H(20) 0.950 . . no
C(19) H(21) 0.959 . . no
C(20) H(22) 0.962 . . no
C(20) H(23) 0.973 . . no
C(20) H(24) 0.946 . . no
C(21) C(22) 1.408(6) . . yes
C(21) C(26) 1.408(6) . . yes
C(22) C(23) 1.393(6) . . yes
C(22) C(27) 1.510(6) . . yes
C(23) C(24) 1.390(6) . . yes
C(23) C(28) 1.513(7) . . yes
C(24) C(25) 1.383(7) . . yes
C(25) C(26) 1.390(7) . . yes
C(25) C(29) 1.511(7) . . yes
C(26) C(30) 1.507(6) . . yes
C(27) H(25) 0.948 . . no
C(27) H(26) 0.971 . . no
C(27) H(27) 0.953 . . no
C(28) H(28) 0.952 . . no
C(28) H(29) 0.952 . . no
C(28) H(30) 0.962 . . no
C(29) H(31) 0.967 . . no
C(29) H(32) 0.956 . . no
C(29) H(33) 0.953 . . no
C(30) H(34) 0.950 . . no
C(30) H(35) 0.967 . . no
C(30) H(36) 0.956 . . no

loop_
_cod_related_entry_id
_cod_related_entry_database
_cod_related_entry_code
1 ChemSpider 21152566
